data_4020105
loop_
_publ_author_name
' Ichiro Hisaki'
' Takeshi Eda'
' Motohiro Sonoda'
' Hiroyuki Niino'
' Tadatake Sato'
'Tomonari Wakabayashi'
' Yoshito Tobe'

_journal_name_full 'Journal of Organic Chemistry'
_journal_page_first 1853
_journal_page_last 1864
_journal_paper_doi 10.1021/jo047857p
_journal_volume 70
_journal_year 2005
_chemical_formula_moiety 'C24 H12 O '
_chemical_formula_sum 'C24 H12 O'
_chemical_formula_weight 316.36
_chemical_melting_point 433.15
_space_group_IT_number 14
_symmetry_cell_setting monoclinic
_symmetry_space_group_name_Hall '-P 2yn'
_symmetry_space_group_name_H-M 'P 1 21/n 1'
_cell_angle_alpha 90
_cell_angle_beta 93.1104(6)
_cell_angle_gamma 90
_cell_formula_units_Z 4
_cell_length_a 5.9175
_cell_length_b 17.8060(1)
_cell_length_c 15.1418(1)
_cell_measurement_reflns_used 51029
_cell_measurement_temperature 173.2
_cell_measurement_theta_max 27.5
_cell_measurement_theta_min 1.1
_cell_volume 1593.11(2)
_diffrn_detector_area_resol_mean 10.00
_diffrn_measured_fraction_theta_full 0.9995
_diffrn_measured_fraction_theta_max 0.9995
_diffrn_measurement_device_type 'Rigaku RAXIS-RAPID Imaging Plate'
_diffrn_measurement_method \w
_diffrn_radiation_type 'Mo K\a'
_diffrn_radiation_wavelength 0.7107
_diffrn_reflns_av_R_equivalents 0.065
_diffrn_reflns_limit_h_max 7
_diffrn_reflns_limit_h_min 0
_diffrn_reflns_limit_k_max 23
_diffrn_reflns_limit_k_min 0
_diffrn_reflns_limit_l_max 19
_diffrn_reflns_limit_l_min -19
_diffrn_reflns_number 29768
_diffrn_reflns_theta_full 27.48
_diffrn_reflns_theta_max 27.48
_exptl_absorpt_coefficient_mu 0.079
_exptl_absorpt_correction_T_max 0.992
_exptl_absorpt_correction_T_min 0.732
_exptl_absorpt_correction_type multi-scan
_exptl_absorpt_process_details '(Higashi, 1995)'
_exptl_crystal_colour Orange
_exptl_crystal_density_diffrn 1.319
_exptl_crystal_density_meas ?
_exptl_crystal_density_method 'not measured'
_exptl_crystal_description needle
_exptl_crystal_size_max 0.800
_exptl_crystal_size_mid 0.100
_exptl_crystal_size_min 0.100
_exptl_crystal_size_rad ?
_refine_diff_density_max 0.15
_refine_diff_density_min -0.20
_refine_ls_abs_structure_details ?
_refine_ls_abs_structure_Flack ?
_refine_ls_extinction_coef ?
_refine_ls_extinction_method none
_refine_ls_goodness_of_fit_ref 0.760
_refine_ls_hydrogen_treatment refall
_refine_ls_number_parameters 274
_refine_ls_number_reflns 3659
_refine_ls_R_factor_gt 0.0406
_refine_ls_shift/su_max 0.0008
_refine_ls_structure_factor_coef Fsqd
_refine_ls_weighting_details 'w = 1/[\s^2^(Fo^2^) + (0.05000(Max(Fo^2^,0) + 2Fc^2^)/3)^2^]'
_refine_ls_weighting_scheme calc
_refine_ls_wR_factor_ref 0.1003
_reflns_number_gt 2265
_reflns_number_total 3661
_reflns_threshold_expression F^2^>2.0\s(F^2^)
_cod_depositor_comments
;
The following automatic conversions were performed:

'_chemical_melting_point' value '160 degrees' was changed to '433.15'
- it was converted from degrees Celsius(C) to Kelvins(K).

Automatic conversion script
Id: cif_fix_values 1646 2011-03-28 12:23:43Z adriana 
;
_cod_original_sg_symbol_H-M 'P 21/n'
_cod_original_formula_sum 'C24 H12 O '
_cod_database_code 4020105

loop_
_symmetry_equiv_pos_as_xyz
x,y,z
1/2-x,1/2+y,1/2-z
-x,-y,-z
1/2+x,1/2-y,1/2+z

loop_
_atom_site_label
_atom_site_type_symbol
_atom_site_fract_x
_atom_site_fract_y
_atom_site_fract_z
_atom_site_U_iso_or_equiv
_atom_site_adp_type
_atom_site_occupancy
_atom_site_calc_flag
_atom_site_refinement_flags
_atom_site_disorder_assembly
_atom_site_disorder_group
O O 0.1234(2) 0.67520(6) 0.95861(7) 0.0453(3) Uani 1.00 d . . .
C(1) C 0.3683(3) 0.67951(10) 0.9662(1) 0.0391(4) Uani 1.00 d . . .
C(2) C 0.4292(3) 0.6147(1) 0.9054(1) 0.0421(5) Uani 1.00 d . . .
C(3) C 0.2719(3) 0.5634(1) 0.9142(1) 0.0434(5) Uani 1.00 d . . .
C(4) C 0.1105(3) 0.59669(10) 0.9808(1) 0.0404(4) Uani 1.00 d . . .
C(5) C 0.2471(2) 0.59733(8) 1.07084(9) 0.0325(4) Uani 1.00 d . . .
C(6) C 0.2264(2) 0.54847(8) 1.14304(9) 0.0320(4) Uani 1.00 d . . .
C(7) C 0.2248(2) 0.50897(8) 1.20707(9) 0.0313(4) Uani 1.00 d . . .
C(8) C 0.2366(2) 0.46236(8) 1.28381(9) 0.0294(4) Uani 1.00 d . . .
C(9) C 0.0678(3) 0.41048(9) 1.29956(10) 0.0355(4) Uani 1.00 d . . .
C(10) C 0.0823(3) 0.36538(9) 1.3743(1) 0.0380(4) Uani 1.00 d . . .
C(11) C 0.2658(3) 0.37234(9) 1.4342(1) 0.0410(4) Uani 1.00 d . . .
C(12) C 0.4341(3) 0.42400(9) 1.42038(10) 0.0373(4) Uani 1.00 d . . .
C(13) C 0.4235(2) 0.47032(8) 1.34578(9) 0.0313(4) Uani 1.00 d . . .
C(14) C 0.5969(2) 0.52518(8) 1.33369(9) 0.0327(4) Uani 1.00 d . . .
C(15) C 0.7412(2) 0.57160(8) 1.32605(9) 0.0325(4) Uani 1.00 d . . .
C(16) C 0.9154(2) 0.62732(8) 1.32020(9) 0.0312(4) Uani 1.00 d . . .
C(17) C 1.0910(3) 0.63111(9) 1.3853(1) 0.0355(4) Uani 1.00 d . . .
C(18) C 1.2611(2) 0.68458(9) 1.3805(1) 0.0392(4) Uani 1.00 d . . .
C(19) C 1.2595(3) 0.73425(10) 1.3109(1) 0.0412(5) Uani 1.00 d . . .
C(20) C 1.0871(3) 0.73109(9) 1.2450(1) 0.0392(4) Uani 1.00 d . . .
C(21) C 0.9149(2) 0.67832(8) 1.24851(9) 0.0331(4) Uani 1.00 d . . .
C(22) C 0.7408(3) 0.67264(8) 1.1792(1) 0.0359(4) Uani 1.00 d . . .
C(23) C 0.5938(3) 0.66455(8) 1.12237(10) 0.0351(4) Uani 1.00 d . . .
C(24) C 0.4107(3) 0.64946(8) 1.06163(10) 0.0332(4) Uani 1.00 d . . .
H(1) H 0.425(3) 0.7310(10) 0.954(1) 0.044(4) Uiso 1.00 calc . . .
H(2) H 0.574(3) 0.617(1) 0.870(1) 0.062(5) Uiso 1.00 calc . . .
H(3) H 0.257(3) 0.512(1) 0.885(1) 0.078(6) Uiso 1.00 calc . . .
H(4) H -0.053(3) 0.5793(9) 0.9825(9) 0.036(4) Uiso 1.00 calc . . .
H(5) H -0.066(2) 0.4064(9) 1.2588(10) 0.037(4) Uiso 1.00 calc . . .
H(6) H -0.039(2) 0.3313(9) 1.3836(9) 0.038(4) Uiso 1.00 calc . . .
H(7) H 0.281(3) 0.3387(9) 1.487(1) 0.046(4) Uiso 1.00 calc . . .
H(8) H 0.570(3) 0.4287(9) 1.464(1) 0.049(5) Uiso 1.00 calc . . .
H(9) H 1.087(2) 0.5952(8) 1.4338(10) 0.032(4) Uiso 1.00 calc . . .
H(10) H 1.381(3) 0.6888(9) 1.428(1) 0.044(4) Uiso 1.00 calc . . .
H(11) H 1.382(3) 0.7732(10) 1.308(1) 0.055(5) Uiso 1.00 calc . . .
H(12) H 1.086(3) 0.7647(9) 1.195(1) 0.048(5) Uiso 1.00 calc . . .

loop_
_atom_type_symbol
_atom_type_description
_atom_type_scat_dispersion_real
_atom_type_scat_dispersion_imag
_atom_type_scat_source
C C 0.003 0.002
;International Tables for Crystallography
(1992, Vol. C, Tables 4.2.6.8 and 6.1.1.1)
;
H H 0.000 0.000
;International Tables for Crystallography
(1992, Vol. C, Table 6.1.1.2)
;
O O 0.011 0.006
;International Tables for Crystallography
(1992, Vol. C, Tables 4.2.6.8 and 6.1.1.1)
;
